data_1006165
loop_
_publ_author_name
'Schobinger-Papamantellos, P'
'Oleksyn, O'
'Rodriguez-Carvajal, J'
'Andre, G'
'Brueck, E'
'Buschow, K H J'

_publ_section_title
;
Atomic disorder, magnetic order and phase transitions of Tb Fe6 Ge6
studied by X-ray, neutron diffraction and magnetic measurements
(I).
;
_journal_coden_ASTM JMMMDC
_journal_name_full 'Journal of Magnetism and Magnetic Materials'
_journal_page_first 96
_journal_page_last 110
_journal_paper_doi 10.1016/S0304-8853(97)01012-3
_journal_volume 182
_journal_year 1998
_chemical_formula_structural 'Tb Fe6 Ge6'
_chemical_formula_sum 'Fe6 Ge6 Tb'
_chemical_name_systematic 'Terbium iron germanide (1/6/6)'
_space_group_IT_number 63
_symmetry_cell_setting orthorhombic
_symmetry_Int_Tables_number 63
_symmetry_space_group_name_Hall '-C 2c 2'
_symmetry_space_group_name_H-M 'C m c m'
_cell_angle_alpha 90
_cell_angle_beta 90
_cell_angle_gamma 90
_cell_formula_units_Z 4
_cell_length_a 8.1293(1)
_cell_length_b 17.73192(3)
_cell_length_c 5.11877(1)
_cell_volume 737.9
_refine_ls_R_factor_all 0.026
_cod_database_code 1006165

loop_
_symmetry_equiv_pos_as_xyz
x,y,z
x,-y,-z
x,y,1/2-z
x,-y,1/2+z
-x,-y,-z
-x,y,z
-x,-y,1/2+z
-x,y,1/2-z
1/2+x,1/2+y,z
1/2+x,1/2-y,-z
1/2+x,1/2+y,1/2-z
1/2+x,1/2-y,1/2+z
1/2-x,1/2-y,-z
1/2-x,1/2+y,z
1/2-x,1/2-y,1/2+z
1/2-x,1/2+y,1/2-z

loop_
_atom_site_label
_atom_site_type_symbol
_atom_site_symmetry_multiplicity
_atom_site_Wyckoff_symbol
_atom_site_fract_x
_atom_site_fract_y
_atom_site_fract_z
_atom_site_occupancy
_atom_site_attached_hydrogens
_atom_site_calc_flag
Tb1 Tb0 4 c 0. 0.122(1) 0.25 0.89(1) 0 d
Tb2 Tb0 4 c 0.5 0.128(1) 0.25 0.11(1) 0 d
Ge1 Ge0 4 c 0. 0.039(1) 0.75 1. 0 d
Ge2 Ge0 4 c 0.5 0.044(1) 0.75 1. 0 d
Ge3 Ge0 4 c 0. 0.208(1) 0.75 1. 0 d
Ge4 Ge0 4 c 0.5 0.2027(8) 0.75 1. 0 d
Ge5 Ge0 8 g 0.3475(2) 0.1257(6) 0.25 0.89(1) 0 d
Ge6 Ge0 8 g 0.8475(2) 0.1243(6) 0.25 0.11(1) 0 d
Fe1 Fe0 8 d 0.25 0.25 0. 1. 0 d
Fe2 Fe0 8 e 0.2509(5) 0. 0. 1. 0 d
Fe3 Fe0 8 g 0.2509(5) 0.1233(8) 0.75 1. 0 d

loop_
_atom_type_symbol
_atom_type_oxidation_number
Tb0 0.000
Ge0 0.000
Fe0 0.000
